data_4324665
loop_
_publ_author_name
'Davide Espa'
'Luca Pilia'
'Luciano Marchi\`o'
'Maria Laura Mercuri'
'Angela Serpe'
'Alberto Barsella'
'Alain Fort'
'Simon J. Dalgleish'
'Neil Robertson'
'Paola Deplano'

_publ_section_title
;
 Redox-Switchable Chromophores Based on Metal (Ni, Pd, Pt) Mixed-Ligand
 Dithiolene Complexes Showing Molecular Second-Order Nonlinear-Optical
 Activity
;
_journal_name_full 'Inorganic Chemistry'
_journal_page_first 2058
_journal_page_last 2060
_journal_paper_doi 10.1021/ic102343g
_journal_volume 50
_journal_year 2011
_chemical_formula_moiety 'C21 H18 N2 Pd S7'
_chemical_formula_sum 'C21 H18 N2 Pd S7'
_chemical_formula_weight 629.19
_chemical_name_systematic
;
 ?
;
_space_group_IT_number 2
_symmetry_cell_setting triclinic
_symmetry_space_group_name_Hall '-P 1'
_symmetry_space_group_name_H-M 'P -1'
_atom_sites_solution_hydrogens geom
_atom_sites_solution_primary direct
_atom_sites_solution_secondary difmap
_audit_creation_method SHELXL-97
_cell_angle_alpha 95.191(6)
_cell_angle_beta 106.113(5)
_cell_angle_gamma 104.301(6)
_cell_formula_units_Z 2
_cell_length_a 7.828(3)
_cell_length_b 12.132(4)
_cell_length_c 13.872(5)
_cell_measurement_reflns_used 7319
_cell_measurement_temperature 293(2)
_cell_measurement_theta_max 24.85
_cell_measurement_theta_min 1.76
_cell_volume 1208.4(8)
_computing_cell_refinement Saint
_computing_data_collection Smart
_computing_data_reduction Saint
_computing_structure_refinement 'SHELXL-97 (Sheldrick, 1997)'
_computing_structure_solution Sir2004
_diffrn_ambient_temperature 293(2)
_diffrn_measured_fraction_theta_full 0.997
_diffrn_measured_fraction_theta_max 0.997
_diffrn_measurement_device_type 'Bruker Smart ApexII CCD'
_diffrn_measurement_method 'theta & omega scan'
_diffrn_radiation_monochromator graphite
_diffrn_radiation_source 'fine-focus sealed tube'
_diffrn_radiation_type MoK\a
_diffrn_radiation_wavelength 0.71073
_diffrn_reflns_av_R_equivalents 0.0601
_diffrn_reflns_av_sigmaI/netI 0.0651
_diffrn_reflns_limit_h_max 9
_diffrn_reflns_limit_h_min -9
_diffrn_reflns_limit_k_max 14
_diffrn_reflns_limit_k_min -14
_diffrn_reflns_limit_l_max 16
_diffrn_reflns_limit_l_min -16
_diffrn_reflns_number 12926
_diffrn_reflns_theta_full 24.85
_diffrn_reflns_theta_max 24.85
_diffrn_reflns_theta_min 1.76
_diffrn_standards_decay_% none
_exptl_absorpt_coefficient_mu 1.386
_exptl_absorpt_correction_T_max 1.000
_exptl_absorpt_correction_T_min 0.835
_exptl_absorpt_correction_type multi-scan
_exptl_absorpt_process_details SADABS
_exptl_crystal_colour black
_exptl_crystal_density_diffrn 1.729
_exptl_crystal_description needle
_exptl_crystal_F_000 632
_exptl_crystal_size_max 0.18
_exptl_crystal_size_mid 0.07
_exptl_crystal_size_min 0.05
_refine_diff_density_max 0.549
_refine_diff_density_min -0.555
_refine_diff_density_rms 0.093
_refine_ls_extinction_method none
_refine_ls_goodness_of_fit_ref 1.002
_refine_ls_hydrogen_treatment constr
_refine_ls_matrix_type full
_refine_ls_number_parameters 280
_refine_ls_number_reflns 4163
_refine_ls_number_restraints 0
_refine_ls_restrained_S_all 1.002
_refine_ls_R_factor_all 0.0714
_refine_ls_R_factor_gt 0.0433
_refine_ls_shift/su_max 0.000
_refine_ls_shift/su_mean 0.000
_refine_ls_structure_factor_coef Fsqd
_refine_ls_weighting_details 'calc w=1/[\s^2^(Fo^2^)+(0.0474P)^2^+0.0000P] where P=(Fo^2^+2Fc^2^)/3'
_refine_ls_weighting_scheme calc
_refine_ls_wR_factor_gt 0.0956
_refine_ls_wR_factor_ref 0.1079
_reflns_number_gt 2879
_reflns_number_total 4163
_reflns_threshold_expression >2sigma(I)
_cod_data_source_file ic102343g_si_001_1.cif
_cod_data_source_block pd409
_cod_database_code 4324665

loop_
_symmetry_equiv_pos_as_xyz
'x, y, z'
'-x, -y, -z'

loop_
_atom_site_label
_atom_site_type_symbol
_atom_site_fract_x
_atom_site_fract_y
_atom_site_fract_z
_atom_site_U_iso_or_equiv
_atom_site_adp_type
_atom_site_occupancy
_atom_site_symmetry_multiplicity
_atom_site_calc_flag
_atom_site_refinement_flags
Pd Pd 0.33114(6) 0.08578(3) 0.56238(3) 0.04157(16) Uani 1 1 d .
S2 S 0.1543(2) -0.10070(11) 0.52885(10) 0.0467(4) Uani 1 1 d .
S3 S 0.5268(2) 0.27248(12) 0.60616(10) 0.0505(4) Uani 1 1 d .
S4 S 0.3180(2) 0.08732(12) 0.72547(10) 0.0485(4) Uani 1 1 d .
S1 S 0.3123(2) 0.07249(12) 0.39250(11) 0.0488(4) Uani 1 1 d .
S6 S 0.5134(2) 0.26749(14) 0.91540(11) 0.0583(4) Uani 1 1 d .
S5 S 0.6946(2) 0.43187(13) 0.81254(11) 0.0574(4) Uani 1 1 d .
S7 S 0.7648(3) 0.49172(14) 1.03693(12) 0.0731(5) Uani 1 1 d .
C21 C 0.4669(7) 0.2234(5) 0.7847(4) 0.0454(14) Uani 1 1 d .
C3 C -0.0375(8) -0.2881(5) 0.2555(4) 0.0528(15) Uani 1 1 d .
H3B H -0.0014 -0.3581 0.2448 0.063 Uiso 1 1 calc R
H3A H -0.1716 -0.3089 0.2284 0.063 Uiso 1 1 calc R
C22 C 0.6626(8) 0.4018(5) 0.9267(4) 0.0509(15) Uani 1 1 d .
N1 N 0.0102(6) -0.2531(3) 0.3586(3) 0.0439(11) Uani 1 1 d .
N2 N 0.1446(6) -0.1060(3) 0.2406(3) 0.0423(11) Uani 1 1 d .
C4 C 0.0318(8) -0.2150(5) 0.1983(4) 0.0519(15) Uani 1 1 d .
H4A H -0.0733 -0.2071 0.1454 0.062 Uiso 1 1 calc R
H4B H 0.0996 -0.2535 0.1645 0.062 Uiso 1 1 calc R
C13 C 0.1515(8) 0.0605(5) 0.1448(4) 0.0468(14) Uani 1 1 d .
C18 C 0.2649(9) 0.1566(5) 0.1244(4) 0.0603(16) Uani 1 1 d .
H18 H 0.3882 0.1608 0.1316 0.072 Uiso 1 1 calc R
C12 C 0.2338(8) -0.0342(5) 0.1773(4) 0.0526(15) Uani 1 1 d .
H12A H 0.2271 -0.0841 0.1169 0.063 Uiso 1 1 calc R
H12B H 0.3639 -0.0001 0.2153 0.063 Uiso 1 1 calc R
C14 C -0.0314(9) 0.0546(5) 0.1313(4) 0.0607(17) Uani 1 1 d .
H14 H -0.1086 -0.0104 0.1439 0.073 Uiso 1 1 calc R
C15 C -0.1037(11) 0.1437(7) 0.0993(5) 0.074(2) Uani 1 1 d .
H15 H -0.2280 0.1389 0.0895 0.088 Uiso 1 1 calc R
C17 C 0.1958(11) 0.2462(6) 0.0933(5) 0.075(2) Uani 1 1 d .
H17 H 0.2728 0.3107 0.0799 0.090 Uiso 1 1 calc R
C16 C 0.0161(12) 0.2406(6) 0.0823(5) 0.077(2) Uani 1 1 d .
H16 H -0.0280 0.3023 0.0630 0.092 Uiso 1 1 calc R
C20 C 0.5518(7) 0.2995(5) 0.7357(4) 0.0472(14) Uani 1 1 d .
C5 C -0.0463(8) -0.3339(5) 0.4261(4) 0.0560(16) Uani 1 1 d .
H5A H -0.1445 -0.3140 0.4473 0.067 Uiso 1 1 calc R
H5B H 0.0585 -0.3229 0.4868 0.067 Uiso 1 1 calc R
C6 C -0.1133(9) -0.4606(5) 0.3782(4) 0.0538(16) Uani 1 1 d .
C11 C 0.0086(10) -0.5160(5) 0.3563(4) 0.0632(17) Uani 1 1 d .
H11 H 0.1318 -0.4749 0.3683 0.076 Uiso 1 1 calc R
C7 C -0.2956(9) -0.5225(5) 0.3614(5) 0.075(2) Uani 1 1 d .
H7 H -0.3784 -0.4856 0.3764 0.089 Uiso 1 1 calc R
C9 C -0.2335(12) -0.6946(6) 0.3001(5) 0.082(2) Uani 1 1 d .
H9 H -0.2740 -0.7732 0.2742 0.099 Uiso 1 1 calc R
C10 C -0.0527(12) -0.6348(6) 0.3157(5) 0.077(2) Uani 1 1 d .
H10 H 0.0289 -0.6721 0.2997 0.093 Uiso 1 1 calc R
C8 C -0.3558(11) -0.6408(6) 0.3219(5) 0.086(2) Uani 1 1 d .
H8 H -0.4785 -0.6825 0.3105 0.103 Uiso 1 1 calc R
C2 C 0.1091(7) -0.1443(4) 0.4027(4) 0.0385(12) Uani 1 1 d .
C1 C 0.1811(7) -0.0646(4) 0.3420(4) 0.0410(13) Uani 1 1 d .

loop_
_atom_site_aniso_label
_atom_site_aniso_U_11
_atom_site_aniso_U_22
_atom_site_aniso_U_33
_atom_site_aniso_U_23
_atom_site_aniso_U_13
_atom_site_aniso_U_12
Pd 0.0401(3) 0.0362(3) 0.0365(3) -0.00673(18) 0.00346(18) 0.00381(18)
S2 0.0547(9) 0.0385(8) 0.0335(8) -0.0044(6) 0.0063(6) 0.0018(7)
S3 0.0547(9) 0.0418(8) 0.0403(8) -0.0073(6) 0.0110(7) -0.0031(7)
S4 0.0494(9) 0.0438(8) 0.0395(8) -0.0040(6) 0.0084(7) 0.0006(7)
S1 0.0556(9) 0.0374(8) 0.0415(8) -0.0025(6) 0.0085(7) 0.0028(7)
S6 0.0654(10) 0.0573(10) 0.0378(8) -0.0058(7) 0.0076(7) 0.0066(8)
S5 0.0645(10) 0.0425(9) 0.0453(9) -0.0099(7) 0.0059(7) -0.0013(7)
S7 0.0947(14) 0.0549(10) 0.0437(10) -0.0156(8) -0.0038(9) 0.0121(9)
C21 0.042(3) 0.049(3) 0.037(3) -0.010(3) 0.005(3) 0.012(3)
C3 0.057(4) 0.044(3) 0.044(4) 0.000(3) -0.005(3) 0.017(3)
C22 0.052(4) 0.047(3) 0.044(3) -0.004(3) 0.001(3) 0.020(3)
N1 0.050(3) 0.032(2) 0.034(3) -0.0009(19) -0.001(2) 0.002(2)
N2 0.053(3) 0.033(2) 0.036(3) 0.000(2) 0.007(2) 0.012(2)
C4 0.068(4) 0.048(4) 0.035(3) -0.001(3) 0.004(3) 0.024(3)
C13 0.062(4) 0.044(3) 0.029(3) 0.001(2) 0.006(3) 0.016(3)
C18 0.069(4) 0.046(4) 0.054(4) 0.006(3) 0.011(3) 0.007(3)
C12 0.068(4) 0.052(4) 0.033(3) -0.001(3) 0.017(3) 0.013(3)
C14 0.063(4) 0.070(4) 0.052(4) 0.022(3) 0.024(3) 0.014(4)
C15 0.086(5) 0.101(6) 0.050(4) 0.018(4) 0.020(4) 0.054(5)
C17 0.100(6) 0.047(4) 0.063(5) 0.004(3) 0.015(4) 0.008(4)
C16 0.121(7) 0.068(5) 0.048(4) 0.011(3) 0.020(4) 0.044(5)
C20 0.042(3) 0.042(3) 0.052(4) -0.003(3) 0.011(3) 0.009(3)
C5 0.068(4) 0.041(3) 0.042(3) -0.005(3) 0.007(3) 0.001(3)
C6 0.070(4) 0.037(3) 0.039(3) 0.001(3) 0.005(3) 0.003(3)
C11 0.082(5) 0.048(4) 0.052(4) 0.003(3) 0.022(3) 0.005(3)
C7 0.067(5) 0.053(4) 0.073(5) -0.001(3) -0.010(4) 0.003(4)
C9 0.113(7) 0.038(4) 0.061(5) 0.002(3) -0.009(4) 0.002(4)
C10 0.113(7) 0.062(5) 0.049(4) -0.001(3) 0.020(4) 0.020(5)
C8 0.077(5) 0.053(4) 0.080(5) -0.001(4) -0.016(4) -0.013(4)
C2 0.039(3) 0.033(3) 0.035(3) 0.002(2) 0.001(2) 0.009(2)
C1 0.045(3) 0.038(3) 0.038(3) 0.001(2) 0.008(3) 0.017(3)

loop_
_atom_type_symbol
_atom_type_description
_atom_type_scat_dispersion_real
_atom_type_scat_dispersion_imag
_atom_type_scat_source
C C 0.0033 0.0016 'International Tables Vol C Tables 4.2.6.8 and 6.1.1.4'
H H 0.0000 0.0000 'International Tables Vol C Tables 4.2.6.8 and 6.1.1.4'
N N 0.0061 0.0033 'International Tables Vol C Tables 4.2.6.8 and 6.1.1.4'
S S 0.1246 0.1234 'International Tables Vol C Tables 4.2.6.8 and 6.1.1.4'
Pd Pd -0.9988 1.0072 'International Tables Vol C Tables 4.2.6.8 and 6.1.1.4'

loop_
_geom_angle_atom_site_label_1
_geom_angle_atom_site_label_2
_geom_angle_atom_site_label_3
_geom_angle
S2 Pd S4 86.52(5)
S2 Pd S1 88.76(5)
S4 Pd S1 173.98(5)
S2 Pd S3 175.83(6)
S4 Pd S3 91.08(5)
S1 Pd S3 93.86(5)
C2 S2 Pd 105.43(18)
C20 S3 Pd 100.23(19)
C21 S4 Pd 100.97(19)
C1 S1 Pd 103.39(18)
C22 S6 C21 97.7(3)
C22 S5 C20 97.7(3)
C20 C21 S4 123.8(4)
C20 C21 S6 116.4(4)
S4 C21 S6 119.8(3)
C4 C3 N1 119.4(5)
C4 C3 H3B 107.5
N1 C3 H3B 107.5
C4 C3 H3A 107.5
N1 C3 H3A 107.5
H3B C3 H3A 107.0
S7 C22 S6 122.7(4)
S7 C22 S5 124.2(3)
S6 C22 S5 113.1(3)
C2 N1 C3 121.2(5)
C2 N1 C5 117.3(4)
C3 N1 C5 121.5(4)
C4 N2 C1 120.5(4)
C4 N2 C12 119.4(4)
C1 N2 C12 120.0(4)
C3 C4 N2 121.5(5)
C3 C4 H4A 106.9
N2 C4 H4A 106.9
C3 C4 H4B 106.9
N2 C4 H4B 106.9
H4A C4 H4B 106.7
C14 C13 C18 119.0(5)
C14 C13 C12 123.1(5)
C18 C13 C12 117.8(6)
C17 C18 C13 120.3(6)
C17 C18 H18 119.9
C13 C18 H18 119.9
N2 C12 C13 115.3(5)
N2 C12 H12A 108.5
C13 C12 H12A 108.5
N2 C12 H12B 108.5
C13 C12 H12B 108.5
H12A C12 H12B 107.5
C13 C14 C15 121.4(6)
C13 C14 H14 119.3
C15 C14 H14 119.3
C14 C15 C16 117.9(7)
C14 C15 H15 121.1
C16 C15 H15 121.1
C16 C17 C18 120.2(7)
C16 C17 H17 119.9
C18 C17 H17 119.9
C17 C16 C15 121.1(7)
C17 C16 H16 119.4
C15 C16 H16 119.4
C21 C20 S3 123.9(4)
C21 C20 S5 115.0(4)
S3 C20 S5 121.0(3)
N1 C5 C6 114.8(4)
N1 C5 H5A 108.6
C6 C5 H5A 108.6
N1 C5 H5B 108.6
C6 C5 H5B 108.6
H5A C5 H5B 107.6
C11 C6 C7 119.6(6)
C11 C6 C5 120.5(6)
C7 C6 C5 119.8(6)
C6 C11 C10 120.3(6)
C6 C11 H11 119.9
C10 C11 H11 119.9
C6 C7 C8 120.1(7)
C6 C7 H7 120.0
C8 C7 H7 120.0
C8 C9 C10 121.1(7)
C8 C9 H9 119.4
C10 C9 H9 119.4
C9 C10 C11 119.2(7)
C9 C10 H10 120.4
C11 C10 H10 120.4
C9 C8 C7 119.7(7)
C9 C8 H8 120.1
C7 C8 H8 120.1
N1 C2 C1 119.6(4)
N1 C2 S2 120.4(4)
C1 C2 S2 119.9(4)
N2 C1 C2 117.3(4)
N2 C1 S1 120.2(4)
C2 C1 S1 122.5(4)

loop_
_geom_bond_atom_site_label_1
_geom_bond_atom_site_label_2
_geom_bond_distance
Pd S2 2.2706(15)
Pd S4 2.2916(16)
Pd S1 2.3084(17)
Pd S3 2.3165(15)
S2 C2 1.693(5)
S3 C20 1.744(6)
S4 C21 1.741(5)
S1 C1 1.690(5)
S6 C22 1.719(6)
S6 C21 1.751(5)
S5 C22 1.727(6)
S5 C20 1.763(5)
S7 C22 1.661(5)
C21 C20 1.349(7)
C3 C4 1.356(7)
C3 N1 1.372(7)
C3 H3B 0.9700
C3 H3A 0.9700
N1 C2 1.343(6)
N1 C5 1.488(7)
N2 C4 1.367(6)
N2 C1 1.375(6)
N2 C12 1.481(6)
C4 H4A 0.9700
C4 H4B 0.9700
C13 C14 1.374(8)
C13 C18 1.384(8)
C13 C12 1.495(7)
C18 C17 1.380(9)
C18 H18 0.9300
C12 H12A 0.9700
C12 H12B 0.9700
C14 C15 1.392(8)
C14 H14 0.9300
C15 C16 1.394(9)
C15 H15 0.9300
C17 C16 1.355(9)
C17 H17 0.9300
C16 H16 0.9300
C5 C6 1.517(7)
C5 H5A 0.9700
C5 H5B 0.9700
C6 C11 1.377(8)
C6 C7 1.382(8)
C11 C10 1.409(8)
C11 H11 0.9300
C7 C8 1.401(9)
C7 H7 0.9300
C9 C8 1.367(10)
C9 C10 1.368(10)
C9 H9 0.9300
C10 H10 0.9300
C8 H8 0.9300
C2 C1 1.450(7)
